data_4060720
loop_
_publ_author_name
'D\'iez-Barra, E.'
'Guerra, J.'
'L\'opez-Solera, Isabel'
'Merino, S.'
'Rodr\'iguez-L\'opez, J.'
'S\'anchez-Verd\'u, P.'
'Tejeda, J.'

_publ_section_title
;
Novel Chiral and Achiral NCN Pincer Complexes Based on 1,3-Bis(1,2,4-triazol-
1-ylmethyl)benzene
;
_journal_name_full Organometallics
_journal_year 2003
_chemical_formula_sum 'C24 H22 I2 N12 Pd2'
_chemical_formula_weight 945.14
_space_group_IT_number 14
_symmetry_cell_setting monoclinic
_symmetry_space_group_name_Hall '-P 2ybc'
_symmetry_space_group_name_H-M 'P 1 21/c 1'
_cell_angle_alpha 90.00
_cell_angle_beta 108.20(20)
_cell_angle_gamma 90.00
_cell_formula_units_Z 4
_cell_length_a 19.2540(20)
_cell_length_b 8.2220(20)
_cell_length_c 18.4540(10)
_cell_measurement_temperature 293(2)
_cell_volume 2775.2(4)
_diffrn_ambient_temperature 293(2)
_exptl_crystal_density_diffrn 2.262
_cod_depositor_comments
;
The following automatic conversions were performed:
'_symmetry_cell_setting' value 'Monoclinic' changed to 'monoclinic'
according to '/home/saulius/struct/CIF-dictionaries/cif_core.dic'
dictionary named 'cif_core.dic' version 2.4.1 from 2010-06-29.

Automatic conversion script
Id: cif_fix_enum 1527 2010-12-29 10:47:43Z saulius 
;
_cod_original_sg_symbol_H-M 'P 21/c'
_cod_database_code 4060720

loop_
_symmetry_equiv_pos_as_xyz
'x, y, z'
'-x, y+1/2, -z+1/2'
'-x, -y, -z'
'x, -y-1/2, z-1/2'

loop_
_atom_site_label
_atom_site_type_symbol
_atom_site_fract_x
_atom_site_fract_y
_atom_site_fract_z
_atom_site_U_iso_or_equiv
_atom_site_adp_type
_atom_site_occupancy
_atom_site_symmetry_multiplicity
_atom_site_calc_flag
_atom_site_refinement_flags
_atom_site_disorder_assembly
_atom_site_disorder_group
Pd1 Pd 0.12753(3) 0.20680(8) 0.32234(3) 0.02931(16) Uani 1 1 d . . .
I1 I 0.01434(3) 0.12652(8) 0.37313(3) 0.05029(18) Uani 1 1 d . . .
N1 N 0.0712(3) 0.1720(8) 0.2112(3) 0.0327(16) Uani 1 1 d . . .
N2 N 0.0893(3) 0.2436(8) 0.1536(3) 0.0324(16) Uani 1 1 d . . .
N3 N -0.0092(4) 0.1041(10) 0.0987(4) 0.053(2) Uani 1 1 d . . .
N4 N 0.1853(3) 0.2684(8) 0.4295(3) 0.0306(15) Uani 1 1 d . . .
N5 N 0.2561(3) 0.2280(8) 0.4616(3) 0.0355(16) Uani 1 1 d . . .
N6 N 0.2281(4) 0.3943(9) 0.5410(4) 0.0482(19) Uani 1 1 d . . .
C1 C 0.0123(4) 0.0846(11) 0.1752(5) 0.042(2) Uani 1 1 d . . .
H1 H -0.0117 0.0173 0.2002 0.050 Uiso 1 1 calc R . .
C2 C 0.0401(5) 0.2029(12) 0.0881(4) 0.047(2) Uani 1 1 d . . .
H2 H 0.0405 0.2399 0.0406 0.056 Uiso 1 1 calc R . .
C3 C 0.1487(4) 0.3644(10) 0.1698(5) 0.041(2) Uani 1 1 d . . .
H3A H 0.1331 0.4621 0.1898 0.049 Uiso 1 1 calc R . .
H3B H 0.1575 0.3929 0.1224 0.049 Uiso 1 1 calc R . .
C4 C 0.1708(4) 0.3696(10) 0.4789(4) 0.0346(19) Uani 1 1 d . . .
H4 H 0.1254 0.4183 0.4711 0.042 Uiso 1 1 calc R . .
C5 C 0.2794(4) 0.3036(11) 0.5276(4) 0.040(2) Uani 1 1 d . . .
H5 H 0.3266 0.2941 0.5612 0.048 Uiso 1 1 calc R . .
C6 C 0.2890(4) 0.1171(10) 0.4208(4) 0.039(2) Uani 1 1 d . . .
H6A H 0.2629 0.0144 0.4130 0.047 Uiso 1 1 calc R . .
H6B H 0.3393 0.0963 0.4508 0.047 Uiso 1 1 calc R . .
C11 C 0.2195(4) 0.2390(9) 0.2937(4) 0.0282(18) Uani 1 1 d . . .
C12 C 0.2186(4) 0.3060(9) 0.2255(4) 0.0302(17) Uani 1 1 d . . .
C13 C 0.2836(4) 0.3189(10) 0.2073(5) 0.038(2) Uani 1 1 d . . .
H13 H 0.2822 0.3619 0.1603 0.046 Uiso 1 1 calc R . .
C14 C 0.3477(4) 0.2709(11) 0.2558(5) 0.049(2) Uani 1 1 d . . .
H14 H 0.3905 0.2821 0.2431 0.059 Uiso 1 1 calc R . .
C15 C 0.3493(4) 0.2044(10) 0.3252(5) 0.041(2) Uani 1 1 d . . .
H15 H 0.3936 0.1704 0.3592 0.049 Uiso 1 1 calc R . .
C16 C 0.2866(4) 0.1883(9) 0.3444(4) 0.0300(17) Uani 1 1 d . . .
Pd2 Pd -0.36189(3) 0.29981(8) 0.27423(3) 0.03057(16) Uani 1 1 d . . .
I2 I -0.44648(3) 0.39915(8) 0.36049(3) 0.04895(18) Uani 1 1 d . . .
N1A N -0.4420(3) 0.3354(8) 0.1731(4) 0.0375(17) Uani 1 1 d . . .
N2A N -0.4426(3) 0.2539(8) 0.1084(4) 0.0362(16) Uani 1 1 d . . .
N3A N -0.5392(4) 0.4122(11) 0.0774(4) 0.061(2) Uani 1 1 d . . .
N4A N -0.2821(3) 0.2377(8) 0.3707(3) 0.0327(16) Uani 1 1 d . . .
N5A N -0.2108(3) 0.2692(8) 0.3815(4) 0.0359(16) Uani 1 1 d . . .
N6A N -0.2163(4) 0.1143(10) 0.4758(4) 0.0487(19) Uani 1 1 d . . .
C1A C -0.5007(4) 0.4284(11) 0.1513(5) 0.045(2) Uani 1 1 d . . .
H1A H -0.5141 0.4986 0.1842 0.054 Uiso 1 1 calc R . .
C2A C -0.5012(5) 0.3036(12) 0.0542(5) 0.049(2) Uani 1 1 d . . .
H2A H -0.5142 0.2652 0.0043 0.058 Uiso 1 1 calc R . .
C3A C -0.3911(5) 0.1264(10) 0.1095(5) 0.044(2) Uani 1 1 d . . .
H3A1 H -0.3981 0.0900 0.0577 0.053 Uiso 1 1 calc R . .
H3A2 H -0.4004 0.0348 0.1382 0.053 Uiso 1 1 calc R . .
C4A C -0.2824(5) 0.1444(11) 0.4280(4) 0.040(2) Uani 1 1 d . . .
H4A H -0.3250 0.1031 0.4347 0.048 Uiso 1 1 calc R . .
C5A C -0.1728(4) 0.1931(11) 0.4450(4) 0.041(2) Uani 1 1 d . . .
H5A H -0.1221 0.1951 0.4652 0.049 Uiso 1 1 calc R . .
C6A C -0.1898(4) 0.3705(10) 0.3272(4) 0.0345(19) Uani 1 1 d . . .
H6A1 H -0.1370 0.3810 0.3429 0.041 Uiso 1 1 calc R . .
H6A2 H -0.2105 0.4784 0.3261 0.041 Uiso 1 1 calc R . .
C11A C -0.2908(4) 0.2525(9) 0.2175(4) 0.0295(18) Uani 1 1 d . . .
C12A C -0.3128(4) 0.1811(10) 0.1446(4) 0.0338(19) Uani 1 1 d . . .
C13A C -0.2626(4) 0.1537(10) 0.1058(5) 0.040(2) Uani 1 1 d . . .
H13A H -0.2781 0.1061 0.0577 0.048 Uiso 1 1 calc R . .
C14A C -0.1913(4) 0.1955(10) 0.1373(5) 0.042(2) Uani 1 1 d . . .
H14A H -0.1579 0.1751 0.1112 0.050 Uiso 1 1 calc R . .
C15A C -0.1687(4) 0.2686(10) 0.2083(5) 0.039(2) Uani 1 1 d . . .
H15A H -0.1202 0.3003 0.2293 0.047 Uiso 1 1 calc R . .
C16A C -0.2171(4) 0.2946(10) 0.2478(4) 0.0339(18) Uani 1 1 d . . .

loop_
_atom_site_aniso_label
_atom_site_aniso_U_11
_atom_site_aniso_U_22
_atom_site_aniso_U_33
_atom_site_aniso_U_23
_atom_site_aniso_U_13
_atom_site_aniso_U_12
Pd1 0.0236(3) 0.0343(4) 0.0295(3) -0.0011(3) 0.0075(2) -0.0031(3)
I1 0.0367(3) 0.0679(4) 0.0501(3) -0.0036(3) 0.0190(3) -0.0164(3)
N1 0.026(3) 0.036(4) 0.034(4) 0.001(3) 0.007(3) -0.001(3)
N2 0.030(3) 0.038(4) 0.027(3) 0.000(3) 0.006(3) 0.000(3)
N3 0.039(4) 0.068(6) 0.047(4) -0.007(4) 0.008(4) -0.013(4)
N4 0.027(3) 0.038(4) 0.027(3) 0.000(3) 0.008(3) -0.002(3)
N5 0.025(3) 0.044(4) 0.034(4) 0.002(3) 0.005(3) 0.001(3)
N6 0.057(5) 0.051(5) 0.038(4) -0.008(4) 0.017(4) -0.001(4)
C1 0.029(4) 0.052(6) 0.041(5) -0.004(4) 0.008(4) -0.005(4)
C2 0.043(5) 0.062(6) 0.027(4) 0.002(5) -0.001(4) 0.009(5)
C3 0.037(5) 0.042(5) 0.047(5) 0.009(4) 0.016(4) -0.002(4)
C4 0.035(4) 0.033(5) 0.038(4) -0.002(4) 0.014(4) -0.009(4)
C5 0.029(4) 0.057(6) 0.027(4) 0.003(4) -0.002(3) -0.010(5)
C6 0.031(4) 0.039(5) 0.043(5) 0.001(4) 0.004(4) 0.011(4)
C11 0.022(4) 0.023(4) 0.043(5) -0.008(4) 0.016(3) -0.002(3)
C12 0.027(4) 0.027(4) 0.035(4) -0.002(4) 0.007(3) -0.003(4)
C13 0.047(5) 0.032(5) 0.041(5) -0.009(4) 0.022(4) -0.013(4)
C14 0.031(5) 0.058(6) 0.059(6) -0.010(5) 0.017(4) -0.011(5)
C15 0.036(4) 0.033(5) 0.055(5) -0.014(5) 0.014(4) 0.003(4)
C16 0.033(4) 0.017(4) 0.039(4) -0.005(4) 0.010(3) -0.002(4)
Pd2 0.0260(3) 0.0330(4) 0.0334(3) 0.0017(3) 0.0103(3) 0.0025(3)
I2 0.0352(3) 0.0608(4) 0.0559(4) -0.0098(3) 0.0216(3) 0.0021(3)
N1A 0.026(3) 0.036(4) 0.048(4) 0.008(3) 0.009(3) 0.005(3)
N2A 0.034(4) 0.041(4) 0.033(4) -0.001(3) 0.009(3) -0.003(3)
N3A 0.047(5) 0.071(6) 0.052(5) 0.003(5) -0.001(4) 0.011(5)
N4A 0.035(4) 0.031(4) 0.034(4) -0.003(3) 0.014(3) 0.008(3)
N5A 0.031(3) 0.038(4) 0.040(4) -0.004(3) 0.014(3) -0.004(3)
N6A 0.055(5) 0.056(5) 0.035(4) 0.002(4) 0.013(4) 0.011(4)
C1A 0.042(5) 0.044(6) 0.043(5) 0.004(4) 0.004(4) -0.002(5)
C2A 0.041(5) 0.056(6) 0.042(5) 0.000(5) 0.002(4) -0.005(5)
C3A 0.054(5) 0.039(5) 0.038(5) 0.004(4) 0.013(4) -0.001(5)
C4A 0.044(5) 0.053(6) 0.022(4) 0.001(4) 0.009(4) -0.006(4)
C5A 0.034(4) 0.049(6) 0.030(4) -0.001(4) -0.003(4) 0.008(4)
C6A 0.023(4) 0.033(5) 0.051(5) -0.002(4) 0.016(4) -0.008(4)
C11A 0.024(4) 0.029(5) 0.035(4) 0.003(3) 0.009(3) 0.003(3)
C12A 0.039(4) 0.030(5) 0.032(4) 0.006(4) 0.010(4) 0.003(4)
C13A 0.050(5) 0.037(5) 0.036(4) -0.005(4) 0.016(4) -0.001(4)
C14A 0.039(5) 0.037(5) 0.055(5) 0.002(5) 0.021(4) 0.009(4)
C15A 0.036(4) 0.029(5) 0.051(5) 0.002(4) 0.011(4) -0.001(4)
C16A 0.035(4) 0.028(4) 0.042(5) 0.005(4) 0.018(4) 0.000(4)

loop_
_geom_bond_atom_site_label_1
_geom_bond_atom_site_label_2
_geom_bond_distance
_geom_bond_site_symmetry_2
_geom_bond_publ_flag
Pd1 N4 2.007(6) . ?
Pd1 C11 2.018(7) . ?
Pd1 N1 2.019(6) . ?
Pd1 I1 2.7096(8) . ?
N1 C1 1.332(9) . ?
N1 N2 1.352(8) . ?
N2 C2 1.324(9) . ?
N2 C3 1.473(9) . ?
N3 C2 1.309(11) . ?
N3 C1 1.352(10) . ?
N4 C4 1.327(9) . ?
N4 N5 1.348(8) . ?
N5 C5 1.316(10) . ?
N5 C6 1.449(9) . ?
N6 C5 1.322(10) . ?
N6 C4 1.334(10) . ?
C3 C12 1.494(10) . ?
C6 C16 1.514(10) . ?
C11 C12 1.369(10) . ?
C11 C16 1.400(10) . ?
C12 C13 1.397(10) . ?
C13 C14 1.338(11) . ?
C14 C15 1.383(12) . ?
C15 C16 1.368(10) . ?
Pd2 C11A 2.005(7) . ?
Pd2 N4A 2.020(6) . ?
Pd2 N1A 2.037(6) . ?
Pd2 I2 2.7337(8) . ?
N1A C1A 1.318(10) . ?
N1A N2A 1.366(9) . ?
N2A C2A 1.316(10) . ?
N2A C3A 1.440(10) . ?
N3A C2A 1.308(11) . ?
N3A C1A 1.341(10) . ?
N4A C4A 1.309(9) . ?
N4A N5A 1.348(8) . ?
N5A C5A 1.329(9) . ?
N5A C6A 1.454(9) . ?
N6A C5A 1.318(10) . ?
N6A C4A 1.326(10) . ?
C3A C12A 1.511(11) . ?
C6A C16A 1.527(10) . ?
C11A C16A 1.396(10) . ?
C11A C12A 1.406(10) . ?
C12A C13A 1.389(11) . ?
C13A C14A 1.357(11) . ?
C14A C15A 1.383(11) . ?
C15A C16A 1.369(10) . ?
